data_4029158
loop_
_publ_author_name
'Li, Jiang-Tao'
'Wang, Li-Xia'
'Wang, De-Xian'
'Zhao, Liang'
'Wang, Mei-Xiang'

_publ_section_title
;
 Synthesis, Resolution, Structure, and Racemization of Inherently Chiral
 1,3-Alternate Azacalix[4]pyrimidines: Quantification of Conformation
 Mobility.
;
_journal_issue 5
_journal_name_full 'The Journal of organic chemistry'
_journal_page_first 2178
_journal_page_last 2188
_journal_paper_doi 10.1021/jo500054v
_journal_volume 79
_journal_year 2014
_chemical_formula_moiety 'C20 H18 Cl2 N12'
_chemical_formula_sum 'C20 H18 Cl2 N12'
_chemical_formula_weight 497.36
_chemical_name_systematic
; 
 ? 
;
_space_group_IT_number 14
_symmetry_cell_setting monoclinic
_symmetry_space_group_name_Hall '-P 2yn'
_symmetry_space_group_name_H-M 'P 1 21/n 1'
_atom_sites_solution_hydrogens geom
_atom_sites_solution_primary direct
_atom_sites_solution_secondary difmap
_audit_creation_method SHELXL-97
_cell_angle_alpha 90.00
_cell_angle_beta 98.89(3)
_cell_angle_gamma 90.00
_cell_formula_units_Z 4
_cell_length_a 10.422(2)
_cell_length_b 10.120(2)
_cell_length_c 20.745(4)
_cell_measurement_reflns_used 437
_cell_measurement_temperature 173(2)
_cell_measurement_theta_max 27.48
_cell_measurement_theta_min 2.17
_cell_volume 2161.7(7)
_computing_cell_refinement 'CrystalClear (Rigaku Inc., 2008)'
_computing_data_collection 'CrystalClear (Rigaku Inc., 2008)'
_computing_data_reduction 'CrystalClear (Rigaku Inc., 2008)'
_computing_molecular_graphics 'XP in Siemens SHELXTL (Sheldrick, 1994)'
_computing_publication_material 'SHELX97 (Sheldrick, 1997)'
_computing_structure_refinement 'SHELXL-97 (Sheldrick, 1997)'
_computing_structure_solution 'SHELXS-97 (Sheldrick, 1990)'
_diffrn_ambient_temperature 173(2)
_diffrn_measured_fraction_theta_full 0.997
_diffrn_measured_fraction_theta_max 0.997
_diffrn_measurement_device_type 'Saturn724+ CCD'
_diffrn_measurement_method '\w scans at fixed \c = 45\%'
_diffrn_radiation_monochromator graphite
_diffrn_radiation_source 'sealed tube'
_diffrn_radiation_type MoK\a
_diffrn_radiation_wavelength 0.71073
_diffrn_reflns_av_R_equivalents 0.0382
_diffrn_reflns_av_sigmaI/netI 0.0325
_diffrn_reflns_limit_h_max 11
_diffrn_reflns_limit_h_min -12
_diffrn_reflns_limit_k_max 12
_diffrn_reflns_limit_k_min -9
_diffrn_reflns_limit_l_max 24
_diffrn_reflns_limit_l_min -24
_diffrn_reflns_number 14257
_diffrn_reflns_theta_full 25.00
_diffrn_reflns_theta_max 25.00
_diffrn_reflns_theta_min 2.24
_exptl_absorpt_coefficient_mu 0.339
_exptl_absorpt_correction_T_max 0.9604
_exptl_absorpt_correction_T_min 0.8542
_exptl_absorpt_correction_type multi-scan
_exptl_absorpt_process_details 'CrystalClear (Rigaku Inc., 2008)'
_exptl_crystal_colour colorless
_exptl_crystal_density_diffrn 1.528
_exptl_crystal_density_method 'not measured'
_exptl_crystal_description plate
_exptl_crystal_F_000 1024
_exptl_crystal_size_max 0.48
_exptl_crystal_size_mid 0.36
_exptl_crystal_size_min 0.12
_refine_diff_density_max 1.341
_refine_diff_density_min -0.467
_refine_diff_density_rms 0.134
_refine_ls_extinction_coef 0.012(4)
_refine_ls_extinction_expression Fc^*^=kFc[1+0.001xFc^2^\l^3^/sin(2\q)]^-1/4^
_refine_ls_extinction_method SHELXL
_refine_ls_goodness_of_fit_ref 1.154
_refine_ls_hydrogen_treatment constr
_refine_ls_matrix_type full
_refine_ls_number_parameters 318
_refine_ls_number_reflns 3797
_refine_ls_number_restraints 1
_refine_ls_restrained_S_all 1.154
_refine_ls_R_factor_all 0.0839
_refine_ls_R_factor_gt 0.0764
_refine_ls_shift/su_max 0.002
_refine_ls_shift/su_mean 0.000
_refine_ls_structure_factor_coef Fsqd
_refine_ls_weighting_details 'calc w=1/[\s^2^(Fo^2^)+(0.1611P)^2^+3.0511P] where P=(Fo^2^+2Fc^2^)/3'
_refine_ls_weighting_scheme calc
_refine_ls_wR_factor_gt 0.2363
_refine_ls_wR_factor_ref 0.2564
_reflns_number_gt 3568
_reflns_number_total 3797
_reflns_threshold_expression >2sigma(I)
_cod_data_source_file jo500054v_si_006.cif
_cod_data_source_block sa135
_cod_depositor_comments
;
The following automatic conversions were performed:

'_exptl_absorpt_correction_type' value 'Multi-scan' changed to
'multi-scan' according to
/usr/data/users/saulius/crontab/automatic-downloads/current/ACS/lib/dictionaries/cif_core.dic
dictionary named 'cif_core.dic' version 2.4.2 from 2011-04-26.

Automatic conversion script
Id: cif_fix_values 2281 2013-09-26 08:29:07Z andrius 
;
_cod_original_cell_volume 2161.8(7)
_cod_original_sg_symbol_H-M P2(1)/n
_cod_database_code 4029158

loop_
_symmetry_equiv_pos_as_xyz
'x, y, z'
'-x+1/2, y+1/2, -z+1/2'
'-x, -y, -z'
'x-1/2, -y-1/2, z-1/2'

loop_
_atom_site_label
_atom_site_type_symbol
_atom_site_fract_x
_atom_site_fract_y
_atom_site_fract_z
_atom_site_U_iso_or_equiv
_atom_site_adp_type
_atom_site_occupancy
_atom_site_symmetry_multiplicity
_atom_site_calc_flag
_atom_site_refinement_flags
_atom_site_disorder_assembly
_atom_site_disorder_group
Cl1 Cl 0.4173(9) 1.1788(8) 0.2086(4) 0.028(3) Uani 0.106(4) 1 d PD A 1
Cl1' Cl 0.65886(11) 1.28820(10) 0.21203(5) 0.0310(4) Uani 0.894(4) 1 d PD A 2
Cl2 Cl 0.60039(9) 0.96129(9) 0.09946(4) 0.0265(4) Uani 1 1 d . . .
N1 N 0.2578(4) 0.8431(4) 0.1262(2) 0.0463(10) Uani 1 1 d . . .
N2 N 0.3062(4) 0.8035(4) 0.2400(2) 0.0479(11) Uani 1 1 d . . .
N3 N 0.5109(4) 1.0988(4) 0.39133(19) 0.0451(10) Uani 1 1 d . . .
N4 N 0.7258(4) 1.1810(4) 0.3894(2) 0.0470(10) Uani 1 1 d . . .
N5 N 0.9654(4) 1.0445(5) 0.2338(2) 0.0508(11) Uani 1 1 d . . .
N6 N 0.9209(4) 1.1027(5) 0.1213(2) 0.0511(11) Uani 1 1 d . . .
N7 N 0.5525(4) 1.3397(4) 0.04044(18) 0.0409(9) Uani 1 1 d . . .
N8 N 0.3408(4) 1.2517(4) 0.04448(18) 0.0402(9) Uani 1 1 d . . .
N9 N 0.4076(4) 0.9562(4) 0.31312(19) 0.0412(10) Uani 1 1 d . . .
N10 N 0.8470(4) 1.1219(4) 0.31056(18) 0.0426(10) Uani 1 1 d . . .
N11 N 0.7411(4) 1.2270(4) 0.07768(19) 0.0409(9) Uani 1 1 d . . .
N12 N 0.3079(4) 1.0380(4) 0.07794(18) 0.0382(9) Uani 1 1 d . . .
C1 C 0.3190(5) 0.9599(4) 0.1343(2) 0.0380(10) Uani 1 1 d . A .
C2 C 0.2555(5) 0.7725(5) 0.1791(3) 0.0463(12) Uani 1 1 d . . .
H2A H 0.2126 0.6896 0.1731 0.056 Uiso 1 1 calc R . .
C3 C 0.3678(4) 0.9198(5) 0.2481(2) 0.0390(10) Uani 1 1 d . A .
C4 C 0.3779(4) 1.0031(5) 0.1951(2) 0.0360(10) Uani 1 1 d D . .
H4A H 0.4228 1.0850 0.2006 0.043 Uiso 0.894(4) 1 calc PR A 2
C5 C 0.5151(4) 1.0346(4) 0.3343(2) 0.0372(10) Uani 1 1 d . . .
C6 C 0.6155(5) 1.1668(6) 0.4149(3) 0.0520(13) Uani 1 1 d . . .
H6A H 0.6126 1.2114 0.4549 0.062 Uiso 1 1 calc R . .
C7 C 0.7281(4) 1.1167(5) 0.3334(2) 0.0385(10) Uani 1 1 d . . .
C8 C 0.6232(5) 1.0429(4) 0.3027(2) 0.0385(11) Uani 1 1 d . . .
H8A H 0.6254 1.0002 0.2621 0.046 Uiso 1 1 calc R . .
C9 C 0.8616(5) 1.1103(5) 0.2454(2) 0.0410(11) Uani 1 1 d . A .
C10 C 0.9894(6) 1.0474(6) 0.1727(3) 0.0546(14) Uani 1 1 d . . .
H10A H 1.0663 1.0036 0.1652 0.065 Uiso 1 1 calc R . .
C11 C 0.8134(4) 1.1657(5) 0.1324(2) 0.0395(11) Uani 1 1 d . A .
C12 C 0.7823(4) 1.1765(5) 0.1947(2) 0.0400(11) Uani 1 1 d D . .
H12A H 0.7098 1.2270 0.2029 0.048 Uiso 0.106(4) 1 calc PR A 1
C13 C 0.6066(4) 1.2297(5) 0.0680(2) 0.0369(10) Uani 1 1 d . . .
C14 C 0.4218(5) 1.3430(5) 0.0295(2) 0.0416(11) Uani 1 1 d . . .
H14A H 0.3834 1.4200 0.0086 0.050 Uiso 1 1 calc R . .
C15 C 0.3945(5) 1.1398(5) 0.0697(2) 0.0384(10) Uani 1 1 d . . .
C16 C 0.5301(4) 1.1214(4) 0.0806(2) 0.0363(10) Uani 1 1 d . . .
C17 C 0.3361(6) 0.8998(6) 0.3622(3) 0.0533(13) Uani 1 1 d . . .
H17A H 0.3732 0.9328 0.4055 0.080 Uiso 1 1 calc R . .
H17B H 0.3428 0.8033 0.3615 0.080 Uiso 1 1 calc R . .
H17C H 0.2446 0.9258 0.3523 0.080 Uiso 1 1 calc R . .
C18 C 0.9644(5) 1.1210(6) 0.3590(2) 0.0500(13) Uani 1 1 d . . .
H18A H 0.9407 1.1296 0.4027 0.075 Uiso 1 1 calc R . .
H18B H 1.0202 1.1951 0.3508 0.075 Uiso 1 1 calc R . .
H18C H 1.0110 1.0377 0.3560 0.075 Uiso 1 1 calc R . .
C19 C 0.8099(5) 1.3070(5) 0.0350(2) 0.0482(12) Uani 1 1 d . . .
H19A H 0.7474 1.3424 -0.0010 0.072 Uiso 1 1 calc R . .
H19B H 0.8737 1.2520 0.0174 0.072 Uiso 1 1 calc R . .
H19C H 0.8546 1.3802 0.0600 0.072 Uiso 1 1 calc R . .
C20 C 0.1863(5) 1.0346(5) 0.0328(2) 0.0465(12) Uani 1 1 d . . .
H20A H 0.1922 1.0938 -0.0040 0.070 Uiso 1 1 calc R . .
H20B H 0.1152 1.0635 0.0553 0.070 Uiso 1 1 calc R . .
H20C H 0.1696 0.9443 0.0166 0.070 Uiso 1 1 calc R . .

loop_
_atom_site_aniso_label
_atom_site_aniso_U_11
_atom_site_aniso_U_22
_atom_site_aniso_U_33
_atom_site_aniso_U_23
_atom_site_aniso_U_13
_atom_site_aniso_U_12
Cl1 0.040(5) 0.028(5) 0.015(4) -0.001(3) 0.002(3) 0.013(4)
Cl1' 0.0376(7) 0.0280(6) 0.0271(6) 0.0012(4) 0.0042(5) 0.0006(4)
Cl2 0.0244(6) 0.0277(6) 0.0280(6) 0.0017(3) 0.0056(4) -0.0001(3)
N1 0.045(2) 0.040(2) 0.053(3) -0.0073(19) 0.0055(19) -0.0070(18)
N2 0.051(3) 0.038(2) 0.056(3) 0.0068(18) 0.010(2) -0.0063(18)
N3 0.048(2) 0.054(3) 0.033(2) -0.0007(18) 0.0039(17) 0.007(2)
N4 0.050(2) 0.051(2) 0.037(2) -0.0042(18) -0.0016(18) 0.001(2)
N5 0.045(2) 0.059(3) 0.049(2) 0.005(2) 0.0094(19) 0.004(2)
N6 0.042(2) 0.065(3) 0.047(2) 0.002(2) 0.0093(18) 0.003(2)
N7 0.050(2) 0.040(2) 0.032(2) 0.0017(16) 0.0023(17) 0.0012(18)
N8 0.044(2) 0.043(2) 0.0320(19) -0.0004(16) 0.0011(16) 0.0067(18)
N9 0.044(2) 0.044(2) 0.037(2) 0.0066(17) 0.0075(17) -0.0019(17)
N10 0.042(2) 0.054(2) 0.032(2) 0.0028(17) 0.0057(16) -0.0070(18)
N11 0.040(2) 0.049(2) 0.034(2) 0.0023(17) 0.0086(16) -0.0043(18)
N12 0.037(2) 0.042(2) 0.035(2) -0.0004(16) 0.0030(16) -0.0026(16)
C1 0.037(2) 0.039(2) 0.039(2) -0.0051(19) 0.0101(19) 0.0004(19)
C2 0.046(3) 0.035(3) 0.056(3) -0.004(2) 0.005(2) -0.006(2)
C3 0.039(2) 0.040(2) 0.039(2) 0.004(2) 0.0096(19) 0.003(2)
C4 0.032(2) 0.037(2) 0.039(2) 0.0008(19) 0.0077(18) -0.0025(19)
C5 0.037(2) 0.039(2) 0.035(2) 0.0071(18) 0.0005(18) 0.0058(19)
C6 0.056(3) 0.060(3) 0.039(3) -0.010(2) 0.004(2) 0.010(3)
C7 0.040(2) 0.040(2) 0.033(2) 0.0050(19) -0.0007(18) 0.004(2)
C8 0.046(3) 0.040(3) 0.029(2) 0.0020(18) 0.0042(19) -0.001(2)
C9 0.044(3) 0.042(3) 0.036(2) 0.0041(19) 0.0041(19) -0.002(2)
C10 0.046(3) 0.069(4) 0.051(3) 0.008(3) 0.016(2) 0.006(3)
C11 0.033(2) 0.046(3) 0.041(2) -0.001(2) 0.0080(19) -0.007(2)
C12 0.038(2) 0.043(3) 0.038(2) -0.0010(19) 0.0030(19) -0.004(2)
C13 0.041(2) 0.041(2) 0.028(2) -0.0025(18) 0.0041(18) -0.004(2)
C14 0.048(3) 0.041(3) 0.034(2) 0.0058(19) 0.002(2) 0.005(2)
C15 0.044(3) 0.044(3) 0.027(2) -0.0046(18) 0.0059(18) 0.000(2)
C16 0.041(2) 0.039(2) 0.028(2) -0.0008(18) 0.0025(18) 0.0011(19)
C17 0.057(3) 0.062(3) 0.044(3) 0.013(2) 0.016(2) 0.001(3)
C18 0.047(3) 0.059(3) 0.041(3) 0.009(2) -0.001(2) -0.006(2)
C19 0.049(3) 0.054(3) 0.041(3) 0.002(2) 0.005(2) -0.010(2)
C20 0.045(3) 0.055(3) 0.038(3) 0.001(2) 0.001(2) 0.002(2)

loop_
_atom_type_symbol
_atom_type_description
_atom_type_scat_dispersion_real
_atom_type_scat_dispersion_imag
_atom_type_scat_source
C C 0.0033 0.0016 'International Tables Vol C Tables 4.2.6.8 and 6.1.1.4'
H H 0.0000 0.0000 'International Tables Vol C Tables 4.2.6.8 and 6.1.1.4'
N N 0.0061 0.0033 'International Tables Vol C Tables 4.2.6.8 and 6.1.1.4'
Cl Cl 0.1484 0.1585 'International Tables Vol C Tables 4.2.6.8 and 6.1.1.4'

loop_
_geom_angle_atom_site_label_1
_geom_angle_atom_site_label_2
_geom_angle_atom_site_label_3
_geom_angle
C2 N1 C1 116.3(4)
C2 N2 C3 116.0(4)
C6 N3 C5 116.0(4)
C7 N4 C6 114.9(4)
C9 N5 C10 116.1(5)
C10 N6 C11 115.3(5)
C13 N7 C14 116.2(4)
C14 N8 C15 116.2(4)
C5 N9 C3 124.1(4)
C5 N9 C17 118.3(4)
C3 N9 C17 117.4(4)
C9 N10 C7 124.3(4)
C9 N10 C18 117.6(4)
C7 N10 C18 117.4(4)
C13 N11 C11 122.0(4)
C13 N11 C19 118.6(4)
C11 N11 C19 118.7(4)
C15 N12 C1 123.1(4)
C15 N12 C20 117.0(4)
C1 N12 C20 118.4(4)
N1 C1 C4 121.9(4)
N1 C1 N12 114.5(4)
C4 C1 N12 123.3(4)
N1 C2 N2 127.6(5)
N1 C2 H2A 116.2
N2 C2 H2A 116.2
N2 C3 N9 114.7(4)
N2 C3 C4 121.5(4)
N9 C3 C4 123.4(4)
C1 C4 C3 116.6(4)
C1 C4 Cl1 120.1(4)
C3 C4 Cl1 120.4(4)
C1 C4 H4A 121.7
C3 C4 H4A 121.7
Cl1 C4 H4A 16.8
N3 C5 N9 114.7(4)
N3 C5 C8 121.3(4)
N9 C5 C8 123.9(4)
N3 C6 N4 128.2(5)
N3 C6 H6A 115.9
N4 C6 H6A 115.9
N4 C7 N10 114.4(4)
N4 C7 C8 122.7(5)
N10 C7 C8 122.7(4)
C5 C8 C7 116.9(4)
C5 C8 H8A 121.6
C7 C8 H8A 121.5
N5 C9 N10 115.8(4)
N5 C9 C12 120.5(4)
N10 C9 C12 123.3(4)
N6 C10 N5 128.7(5)
N6 C10 H10A 115.7
N5 C10 H10A 115.7
N6 C11 C12 121.3(4)
N6 C11 N11 115.4(4)
C12 C11 N11 123.1(4)
C11 C12 C9 117.9(4)
C11 C12 Cl1' 121.1(4)
C9 C12 Cl1' 120.6(4)
C11 C12 H12A 121.1
C9 C12 H12A 121.1
Cl1' C12 H12A 6.9
N7 C13 N11 115.5(4)
N7 C13 C16 121.1(4)
N11 C13 C16 123.2(4)
N8 C14 N7 127.6(4)
N8 C14 H14A 116.2
N7 C14 H14A 116.2
N8 C15 N12 115.7(4)
N8 C15 C16 121.7(4)
N12 C15 C16 122.3(4)
C13 C16 C15 116.8(4)
C13 C16 Cl2 121.4(3)
C15 C16 Cl2 121.3(4)
N9 C17 H17A 109.5
N9 C17 H17B 109.5
H17A C17 H17B 109.5
N9 C17 H17C 109.5
H17A C17 H17C 109.5
H17B C17 H17C 109.5
N10 C18 H18A 109.5
N10 C18 H18B 109.5
H18A C18 H18B 109.5
N10 C18 H18C 109.5
H18A C18 H18C 109.5
H18B C18 H18C 109.5
N11 C19 H19A 109.5
N11 C19 H19B 109.5
H19A C19 H19B 109.5
N11 C19 H19C 109.5
H19A C19 H19C 109.5
H19B C19 H19C 109.5
N12 C20 H20A 109.5
N12 C20 H20B 109.5
H20A C20 H20B 109.5
N12 C20 H20C 109.5
H20A C20 H20C 109.5
H20B C20 H20C 109.5

loop_
_geom_bond_atom_site_label_1
_geom_bond_atom_site_label_2
_geom_bond_distance
Cl1 C4 1.836(9)
Cl1' C12 1.791(5)
Cl2 C16 1.796(5)
N1 C2 1.313(7)
N1 C1 1.341(6)
N2 C2 1.329(7)
N2 C3 1.339(6)
N3 C6 1.317(7)
N3 C5 1.356(6)
N4 C7 1.335(6)
N4 C6 1.346(7)
N5 C9 1.323(7)
N5 C10 1.330(7)
N6 C10 1.313(7)
N6 C11 1.340(6)
N7 C13 1.336(6)
N7 C14 1.346(6)
N8 C14 1.320(7)
N8 C15 1.334(6)
N9 C5 1.388(6)
N9 C3 1.399(6)
N9 C17 1.466(6)
N10 C9 1.389(6)
N10 C7 1.394(6)
N10 C18 1.458(6)
N11 C13 1.385(6)
N11 C11 1.405(6)
N11 C19 1.467(6)
N12 C15 1.397(6)
N12 C1 1.402(6)
N12 C20 1.455(6)
C1 C4 1.385(7)
C2 H2A 0.9500
C3 C4 1.401(6)
C4 H4A 0.9500
C5 C8 1.391(7)
C6 H6A 0.9500
C7 C8 1.394(7)
C8 H8A 0.9500
C9 C12 1.403(6)
C10 H10A 0.9500
C11 C12 1.384(7)
C12 H12A 0.9500
C13 C16 1.404(6)
C14 H14A 0.9500
C15 C16 1.409(7)
C17 H17A 0.9800
C17 H17B 0.9800
C17 H17C 0.9800
C18 H18A 0.9800
C18 H18B 0.9800
C18 H18C 0.9800
C19 H19A 0.9800
C19 H19B 0.9800
C19 H19C 0.9800
C20 H20A 0.9800
C20 H20B 0.9800
C20 H20C 0.9800

loop_
_geom_torsion_atom_site_label_1
_geom_torsion_atom_site_label_2
_geom_torsion_atom_site_label_3
_geom_torsion_atom_site_label_4
_geom_torsion
C2 N1 C1 C4 0.7(7)
C2 N1 C1 N12 -173.8(4)
C15 N12 C1 N1 -158.9(4)
C20 N12 C1 N1 35.8(6)
C15 N12 C1 C4 26.7(7)
C20 N12 C1 C4 -138.6(5)
C1 N1 C2 N2 0.4(8)
C3 N2 C2 N1 -0.7(8)
C2 N2 C3 N9 173.3(4)
C2 N2 C3 C4 0.0(7)
C5 N9 C3 N2 150.8(4)
C17 N9 C3 N2 -24.7(6)
C5 N9 C3 C4 -36.0(7)
C17 N9 C3 C4 148.5(5)
N1 C1 C4 C3 -1.4(7)
N12 C1 C4 C3 172.6(4)
N1 C1 C4 Cl1 -161.9(5)
N12 C1 C4 Cl1 12.1(7)
N2 C3 C4 C1 1.0(7)
N9 C3 C4 C1 -171.8(4)
N2 C3 C4 Cl1 161.5(5)
N9 C3 C4 Cl1 -11.3(7)
C6 N3 C5 N9 175.5(4)
C6 N3 C5 C8 -1.0(7)
C3 N9 C5 N3 156.4(4)
C17 N9 C5 N3 -28.2(6)
C3 N9 C5 C8 -27.2(7)
C17 N9 C5 C8 148.3(5)
C5 N3 C6 N4 0.3(8)
C7 N4 C6 N3 -0.5(8)
C6 N4 C7 N10 -174.3(4)
C6 N4 C7 C8 1.5(7)
C9 N10 C7 N4 -153.8(5)
C18 N10 C7 N4 35.1(6)
C9 N10 C7 C8 30.4(7)
C18 N10 C7 C8 -140.6(5)
N3 C5 C8 C7 1.9(6)
N9 C5 C8 C7 -174.3(4)
N4 C7 C8 C5 -2.2(7)
N10 C7 C8 C5 173.2(4)
C10 N5 C9 N10 -171.5(5)
C10 N5 C9 C12 1.0(7)
C7 N10 C9 N5 -142.7(5)
C18 N10 C9 N5 28.3(6)
C7 N10 C9 C12 45.0(7)
C18 N10 C9 C12 -144.0(5)
C11 N6 C10 N5 0.8(9)
C9 N5 C10 N6 -3.0(9)
C10 N6 C11 C12 3.3(7)
C10 N6 C11 N11 178.9(5)
C13 N11 C11 N6 143.0(5)
C19 N11 C11 N6 -46.3(6)
C13 N11 C11 C12 -41.4(7)
C19 N11 C11 C12 129.2(5)
N6 C11 C12 C9 -5.0(7)
N11 C11 C12 C9 179.7(4)
N6 C11 C12 Cl1' 166.9(4)
N11 C11 C12 Cl1' -8.4(7)
N5 C9 C12 C11 2.7(7)
N10 C9 C12 C11 174.6(4)
N5 C9 C12 Cl1' -169.3(4)
N10 C9 C12 Cl1' 2.7(7)
C14 N7 C13 N11 178.7(4)
C14 N7 C13 C16 3.9(6)
C11 N11 C13 N7 144.5(4)
C19 N11 C13 N7 -26.2(6)
C11 N11 C13 C16 -40.8(6)
C19 N11 C13 C16 148.6(4)
C15 N8 C14 N7 -4.6(7)
C13 N7 C14 N8 2.1(7)
C14 N8 C15 N12 -172.5(4)
C14 N8 C15 C16 1.1(6)
C1 N12 C15 N8 -136.2(4)
C20 N12 C15 N8 29.4(6)
C1 N12 C15 C16 50.3(6)
C20 N12 C15 C16 -144.2(4)
N7 C13 C16 C15 -6.8(6)
N11 C13 C16 C15 178.8(4)
N7 C13 C16 Cl2 165.2(3)
N11 C13 C16 Cl2 -9.2(6)
N8 C15 C16 C13 4.2(6)
N12 C15 C16 C13 177.4(4)
N8 C15 C16 Cl2 -167.8(3)
N12 C15 C16 Cl2 5.3(6)
